data_1100526
loop_
_publ_author_name
'Elschenbroich, Christoph'
'Kroker, J\"org'
'Nowotny, Mathias'
'Behrendt, Andreas'
'Metz, Bernhard'
'Harms, Klaus'

_publ_section_title
;
 \h^6^-Coordination of Arsenine to Titanium, Vanadium, and Chromium
;
_journal_coden_ASTM ORGND7
_journal_issue 8
_journal_name_full Organometallics
_journal_page_first 1495
_journal_page_last 1503
_journal_paper_doi 10.1021/om9810091
_journal_volume 18
_journal_year 1999
_chemical_formula_sum 'C10 H10 As2 Ti'
_space_group_IT_number 2
_symmetry_cell_setting triclinic
_symmetry_Int_Tables_number 2
_symmetry_space_group_name_Hall '-P 1'
_symmetry_space_group_name_H-M 'P -1'
_cell_angle_alpha 102.190(16)
_cell_angle_beta 103.921(17)
_cell_angle_gamma 91.472(17)
_cell_formula_units_Z 8
_cell_length_a 12.2612(18)
_cell_length_b 12.8839(17)
_cell_length_c 13.2646(19)
_diffrn_ambient_temperature 223
_cod_original_formula_sum 'C10 H10 As2 Ti1'
_cod_database_code 1100526

loop_
_symmetry_equiv_pos_site_id
_symmetry_equiv_pos_as_xyz
1 x,y,z
2 -x,-y,-z

loop_
_atom_site_label
_atom_site_type_symbol
_atom_site_fract_x
_atom_site_fract_y
_atom_site_fract_z
Ti1 Ti 0.24366(19) 1.1455(2) -0.73706(17)
Ti2 Ti 0.24146(19) 0.6466(2) 0.25592(17)
Ti3 Ti 0.25827(18) 1.1002(2) -0.24611(16)
Ti4 Ti 0.27091(19) 0.5755(2) -0.25684(16)
As1 As 0.34861(11) 1.27511(13) -0.81285(10)
C1 C 0.3517(10) 1.2998(12) -0.6642(10)
C2 C 0.3833(10) 1.2319(12) -0.5957(10)
C3 C 0.4121(10) 1.1223(12) -0.6296(10)
C4 C 0.4149(10) 1.0810(12) -0.7363(9)
C5 C 0.38255(12) 1.13210(14) -0.82314(11)
As2 As 0.07443(12) 1.18681(14) -0.87850(11)
C6 C 0.0761(10) 1.2232(12) -0.7319(9)
C7 C 0.0962(10) 1.1509(12) -0.6595(10)
C8 C 0.1176(10) 1.0428(12) -0.6916(10)
C9 C 0.1273(10) 0.9945(12) -0.7932(9)
C10 C 0.1138(10) 1.0492(12) -0.8811(10)
As3 As 0.29304(12) 0.96512(13) -0.40642(11)
C11 C 0.3625(12) 1.1048(12) -0.3642(9)
C12 C 0.3088(11) 1.2002(12) -0.3495(9)
C13 C 0.1912(12) 1.2075(12) -0.3587(9)
C14 C 0.1129(12) 1.1124(12) -0.3873(9)
C15 C 0.1471(12) 1.0093(12) -0.4056(9)
As4 As 0.33520(12) 0.95366(13) -0.14758(11)
C16 C 0.4073(11) 1.0925(12) -0.1087(9)
C17 C 0.3577(10) 1.1866(12) -0.080(1)
C18 C 0.2411(11) 1.1964(13) -0.0864(10)
C19 C 0.1627(11) 1.1050(12) -0.1190(9)
C20 C 0.1886(10) 0.9988(12) -0.1528(10)
As5 As 0.18345(11) 0.72005(13) -0.35372(10)
C21 C 0.3323(11) 0.6811(12) -0.3499(9)
C22 C 0.3628(11) 0.5788(11) -0.3843(9)
C23 C 0.2906(11) 0.4828(12) -0.4188(9)
C24 C 0.1732(11) 0.4828(12) -0.4207(9)
C25 C 0.1186(11) 0.5754(11) -0.3919(9)
As6 As 0.22150(12) 0.71624(13) -0.10573(10)
C26 C 0.3726(11) 0.6795(12) -0.1003(9)
C27 C 0.4101(11) 0.5786(12) -0.1086(9)
C28 C 0.3389(11) 0.4799(12) -0.1323(9)
C29 C 0.2189(11) 0.4806(12) -0.1496(9)
C30 C 0.1613(11) 0.5749(12) -0.1423(9)
As7 As 0.33807(12) 0.77731(13) 0.17559(11)
C31 C 0.3373(9) 0.8153(11) 0.3271(9)
C32 C 0.3756(9) 0.7429(11) 0.3970(9)
C33 C 0.4119(9) 0.6423(11) 0.3659(9)
C34 C 0.4157(9) 0.5918(12) 0.2612(9)
C35 C 0.3837(9) 0.6406(11) 0.1747(9)
As8 As 0.07061(14) 0.66351(17) 0.10523(13)
C36 C 0.126(1) 0.5295(12) 0.121(1)
C37 C 0.1451(10) 0.4861(12) 0.2116(11)
C38 C 0.1299(9) 0.5377(11) 0.3094(9)
C39 C 0.095(3) 0.622(3) 0.328(3)
C40 C 0.0688(14) 0.7082(15) 0.2511(17)
C41? C 0.0394(12) 0.7096(13) 0.1985(15)
C42? C 0.0845(14) 0.6586(13) 0.3387(15)
H1 H 0.33250 1.36610 -0.63340
H2 H 0.38210 1.25510 -0.52460
H3 H 0.43230 1.08160 -0.57910
H4 H 0.43830 1.01300 -0.75200
H5 H 0.37730 1.09120 -0.89130
H6 H 0.06410 1.29260 -0.70250
H7 H 0.09270 1.17600 -0.58930
H8 H 0.12660 1.00190 -0.64100
H9 H 0.14420 0.92410 -0.80570
H10 H 0.12520 1.01050 -0.94490
H11 H 0.44030 1.11210 -0.35110
H12 H 0.35350 1.26330 -0.33230
H13 H 0.16440 1.27430 -0.34670
H14 H 0.03690 1.12200 -0.39520
H15 H 0.09180 0.95560 -0.41500
H16 H 0.48310 1.09750 -0.10740
H17 H 0.40580 1.24800 -0.05520
H18 H 0.21500 1.26340 -0.07240
H19 H 0.08890 1.11490 -0.11590
H20 H 0.12920 0.94680 -0.17840
H21 H 0.39020 0.73450 -0.32140
H22 H 0.43680 0.57300 -0.38840
H23 H 0.32250 0.41940 -0.43720
H24 H 0.13200 0.41740 -0.44260
H25 H 0.04320 0.56620 -0.39310
H26 H 0.42610 0.73400 -0.09340
H27 H 0.48700 0.57220 -0.09620
H28 H 0.37150 0.41560 -0.13650
H29 H 0.17730 0.41570 -0.16640
H30 H 0.08350 0.56450 -0.15870
H31 H 0.31210 0.88210 0.35610
H32 H 0.37620 0.76740 0.47090
H33 H 0.43350 0.60370 0.42090
H34 H 0.44390 0.52300 0.24870
H35 H 0.38330 0.59860 0.10540
H36 H 0.14110 0.48620 0.05820
H37 H 0.17300 0.41710 0.20570
H38 H 0.14750 0.49940 0.36520
H39 H 0.08830 0.64620 0.40020
H40 H 0.03380 0.77480 0.26320
H41? H 0.02150 0.78540 0.20150
H42? H 0.07380 0.69150 0.40740

loop_
_atom_type_symbol
_atom_type_radius_bond
C 0.68
H 0.23
As 1.21
Ti 1.47
